data_9000185
loop_
_publ_author_name
'Gibbs, G. V.'
'Ribbe, P. H.'

_publ_section_title
;
 The crystal structures of the humite minerals: I. Norbergite
;
_journal_name_full 'American Mineralogist'
_journal_page_first 376
_journal_page_last 390
_journal_volume 54
_journal_year 1969
_chemical_formula_sum 'F1.8 H0.2 Mg3 O4.2 Si'
_chemical_name_mineral Norbergite
_space_group_IT_number 62
_symmetry_space_group_name_Hall '-P 2c 2ab'
_symmetry_space_group_name_H-M 'P b n m'
_cell_angle_alpha 90
_cell_angle_beta 90
_cell_angle_gamma 90
_cell_formula_units_Z 4
_cell_length_a 4.7104
_cell_length_b 10.2718
_cell_length_c 8.7476
_cell_volume 423.246
_database_code_amcsd 0000190
_exptl_crystal_density_diffrn 3.179
_cod_original_formula_sum 'Mg3 Si O4.2 (F1.8 H.2)'
_cod_database_code 9000185

loop_
_space_group_symop_operation_xyz
x,y,z
x,y,1/2-z
-x,-y,1/2+z
1/2+x,1/2-y,1/2+z
1/2-x,1/2+y,1/2-z
1/2-x,1/2+y,z
1/2+x,1/2-y,-z
-x,-y,-z

loop_
_atom_site_label
_atom_site_fract_x
_atom_site_fract_y
_atom_site_fract_z
_atom_site_occupancy
_atom_site_U_iso_or_equiv
_atom_site_type_symbol
_atom_site_attached_hydrogens
Mg1 0.98900 0.63300 0.43050 1.00000 0.00418 Mg 0
Mg2 0.99240 0.90770 0.25000 1.00000 0.00481 Mg 0
Si 0.41950 0.71960 0.25000 1.00000 0.00355 Si 0
O1 0.76170 0.72040 0.25000 1.00000 0.00481 O 0
O2 0.27930 0.57400 0.25000 1.00000 0.00405 O 0
O3 0.26900 0.79070 0.10340 1.00000 0.00405 O 0
F 0.72950 0.96820 0.08340 0.90000 0.00937 F 0
O-H 0.72950 0.96820 0.08340 0.10000 0.00937 O 1

loop_
_cod_changelog_entry_id
_cod_changelog_entry_author
_cod_changelog_entry_date
_cod_changelog_entry_text
1
;cod-tools version 3.8.0
Id: cif_guess_AMCSD_atom_types 9574 2023-05-10 09:00:05Z saulius
;
2023-05-10T18:45:53+03:00
;Derived atom types and hydrogen counts
from atom names that follow the AMCSD naming convention
(Wat == water, O-H == hydroxyl).
;

loop_
_cod_related_entry_id
_cod_related_entry_database
_cod_related_entry_code
1 AMCSD 0000190
